data_4349703
loop_
_publ_author_name
'Yan, Zheng'
'Zhu, Long-Feng'
'Zhu, Lian-Wen'
'Meng, Yan'
'Hoque, Md. Najbul'
'Liu, Jun-Liang'
'Chen, Yan-Cong'
'Ni, Zhao-Ping'
'Tong, Ming-Liang'

_publ_section_title
;
 A ladder-type iron(ii) coordination polymer with enhanced spin-crossover
 behavior
;
_journal_issue 6
_journal_name_full 'Inorganic Chemistry Frontiers'
_journal_page_first 921
_journal_paper_doi 10.1039/C7QI00180K
_journal_volume 4
_journal_year 2017
_chemical_formula_moiety '0.5(C28 H16 Au2 Fe2 N14)'
_chemical_formula_sum 'C14 H8 Au Fe N7'
_chemical_formula_weight 527.08
_space_group_crystal_system monoclinic
_space_group_IT_number 12
_space_group_name_Hall '-C 2y'
_space_group_name_H-M_alt 'C 1 2/m 1'
_symmetry_Int_Tables_number 12
_audit_creation_date 2016-06-04
_audit_creation_method
;
Olex2 1.2-alpha
(compiled 2016.02.24 svn.r3266 for OlexSys, GUI svn.r5155)
;
_audit_update_record
;
2016-09-14 deposited with the CCDC.
2017-05-03 downloaded from the CCDC.
;
_cell_angle_alpha 90
_cell_angle_beta 124.673(3)
_cell_angle_gamma 90
_cell_formula_units_Z 4
_cell_length_a 11.5618(11)
_cell_length_b 15.3114(18)
_cell_length_c 10.1474(14)
_cell_measurement_reflns_used 4277
_cell_measurement_temperature 298(2)
_cell_measurement_theta_max 54.81
_cell_measurement_theta_min 7.05
_cell_volume 1477.4(3)
_computing_molecular_graphics 'Olex2 (Dolomanov et al., 2009)'
_computing_publication_material 'Olex2 (Dolomanov et al., 2009)'
_computing_structure_refinement 'olex2.refine (Bourhis et al., 2015)'
_computing_structure_solution 'SHELXS-97 (Sheldrick, 1990)'
_diffrn_ambient_temperature 298.15
_diffrn_measured_fraction_theta_full 0.9733
_diffrn_measured_fraction_theta_max 0.9733
_diffrn_measurement_device_type 'multiwire proportional'
_diffrn_measurement_method 'phi and omega scans'
_diffrn_radiation_monochromator graphite
_diffrn_radiation_type 'Mo K\a'
_diffrn_radiation_wavelength 0.71073
_diffrn_reflns_av_R_equivalents 0.0554
_diffrn_reflns_av_unetI/netI 0.0499
_diffrn_reflns_limit_h_max 13
_diffrn_reflns_limit_h_min -14
_diffrn_reflns_limit_k_max 19
_diffrn_reflns_limit_k_min -19
_diffrn_reflns_limit_l_max 13
_diffrn_reflns_limit_l_min -10
_diffrn_reflns_number 4106
_diffrn_reflns_theta_full 26.9975
_diffrn_reflns_theta_max 27.00
_diffrn_reflns_theta_min 3.52
_exptl_absorpt_coefficient_mu 10.910
_exptl_absorpt_correction_type none
_exptl_crystal_colour red
_exptl_crystal_density_diffrn 2.3696
_exptl_crystal_density_method 'not measured'
_exptl_crystal_description rodlike
_exptl_crystal_F_000 984.0
_exptl_crystal_size_max 0.10
_exptl_crystal_size_mid 0.08
_exptl_crystal_size_min 0.07
_refine_diff_density_max 2.1980
_refine_diff_density_min -1.5249
_refine_diff_density_rms 0.2968
_refine_ls_d_res_high 0.7828
_refine_ls_d_res_low 5.7809
_refine_ls_goodness_of_fit_ref 0.9903
_refine_ls_hydrogen_treatment mix
_refine_ls_matrix_type full
_refine_ls_number_constraints 8
_refine_ls_number_parameters 113
_refine_ls_number_reflns 1641
_refine_ls_number_restraints 0
_refine_ls_restrained_S_all 0.9903
_refine_ls_R_factor_all 0.0553
_refine_ls_R_factor_gt 0.0475
_refine_ls_shift/su_max 0.0006
_refine_ls_shift/su_mean 0.0001
_refine_ls_structure_factor_coef Fsqd
_refine_ls_weighting_details 'w=1/[\s^2^(Fo^2^)+(0.0844P)^2^] where P=(Fo^2^+2Fc^2^)/3'
_refine_ls_weighting_scheme calc
_refine_ls_wR_factor_gt 0.1173
_refine_ls_wR_factor_ref 0.1197
_reflns_Friedel_coverage 0.0
_reflns_limit_h_max 11
_reflns_limit_h_min -14
_reflns_limit_k_max 19
_reflns_limit_k_min 0
_reflns_limit_l_max 12
_reflns_limit_l_min 0
_reflns_number_gt 1394
_reflns_number_total 1686
_reflns_threshold_expression I>=2u(I)
_cod_data_source_file c7qi00180k2.cif
_cod_data_source_block 1-298K
_cod_original_sg_symbol_H-M 'C  2/m '
_cod_database_code 4349703
_olex2_refinement_description
;
1. Fixed Uiso
 At 1.2 times of:
  All C(H) groups
2.a Aromatic/amide H refined with riding coordinates:
 C1(H1), C2(H2), C3(H3), C4(H4)
;
_olex2_submission_special_instructions 'No special instructions were received'

loop_
_space_group_symop_id
_space_group_symop_operation_xyz
1 x,y,z
2 -x,y,-z
3 -x,-y,-z
4 x,-y,z
5 x+1/2,y+1/2,z
6 -x+1/2,y+1/2,-z
7 -x+1/2,-y+1/2,-z
8 x+1/2,-y+1/2,z

loop_
_atom_site_label
_atom_site_type_symbol
_atom_site_fract_x
_atom_site_fract_y
_atom_site_fract_z
_atom_site_U_iso_or_equiv
_atom_site_adp_type
_atom_site_occupancy
_atom_site_site_symmetry_order
_atom_site_refinement_flags_posn
_atom_site_refinement_flags_adp
_atom_site_refinement_flags_occupancy
Au1 Au 0.81121(5) 0.5 1.87425(4) 0.0393(2) Uani 1.000000 2 S T P
Fe1 Fe 0.79011(15) 0.5 1.36052(15) 0.0297(3) Uani 1.000000 2 S T P
N1 N 0.6645(7) 0.6119(4) 1.2792(7) 0.0355(14) Uani 1.000000 1 . . .
N2 N 0.9293(7) 0.5903(4) 1.4519(7) 0.0335(13) Uani 1.000000 1 . . .
N3 N 1.0 0.7309(6) 1.5 0.043(2) Uani 1.000000 2 S T P
N4 N 0.7880(10) 0.5 1.5517(12) 0.040(2) Uani 1.000000 2 S T P
N5 N 0.7940(10) 0.5 2.1724(12) 0.037(2) Uani 1.000000 2 S T P
C1 C 0.5234(9) 0.6198(6) 1.1892(11) 0.049(2) Uani 1.000000 1 . . .
H1 H 0.4700(9) 0.5689(6) 1.1534(11) 0.059(3) Uiso 1.000000 1 R . .
C2 C 0.4527(10) 0.6989(7) 1.1466(13) 0.058(3) Uani 1.000000 1 . . .
H2 H 0.3550(10) 0.7002(7) 1.0879(13) 0.069(3) Uiso 1.000000 1 R . .
C3 C 0.5280(11) 0.7751(7) 1.1918(12) 0.059(3) Uani 1.000000 1 . . .
H3 H 0.4823(11) 0.8288(7) 1.1608(12) 0.071(3) Uiso 1.000000 1 R . .
C4 C 0.6740(10) 0.7707(6) 1.2848(11) 0.052(2) Uani 1.000000 1 . . .
H4 H 0.7280(10) 0.8213(6) 1.3194(11) 0.062(3) Uiso 1.000000 1 R . .
C5 C 0.7381(9) 0.6883(5) 1.3253(9) 0.0366(17) Uani 1.000000 1 . . .
C6 C 0.8910(8) 0.6751(5) 1.4284(9) 0.0345(16) Uani 1.000000 1 . . .
C7 C 0.7997(13) 0.5 1.6728(14) 0.041(3) Uani 1.000000 2 S T P
C8 C 0.8066(12) 0.5 2.0663(14) 0.037(2) Uani 1.000000 2 S T P

loop_
_atom_site_aniso_label
_atom_site_aniso_U_11
_atom_site_aniso_U_22
_atom_site_aniso_U_33
_atom_site_aniso_U_12
_atom_site_aniso_U_13
_atom_site_aniso_U_23
Au1 0.0503(3) 0.0424(3) 0.0310(3) -0.000000 0.0265(2) 0.000000
Fe1 0.0326(8) 0.0316(7) 0.0248(7) -0.000000 0.0162(6) 0.000000
N1 0.038(3) 0.034(3) 0.031(3) -0.000(3) 0.018(3) 0.000(2)
N2 0.040(3) 0.029(3) 0.026(3) 0.001(3) 0.015(3) 0.000(2)
N3 0.042(5) 0.033(5) 0.048(6) -0.000000 0.021(5) 0.000000
N4 0.044(5) 0.032(5) 0.035(5) -0.000000 0.018(4) 0.000000
N5 0.033(5) 0.039(5) 0.037(5) -0.000000 0.019(4) 0.000000
C1 0.040(4) 0.047(5) 0.046(5) -0.002(4) 0.016(4) 0.003(4)
C2 0.044(5) 0.067(6) 0.067(6) 0.015(5) 0.035(5) 0.010(5)
C3 0.058(5) 0.048(5) 0.054(6) 0.021(4) 0.022(5) 0.009(4)
C4 0.059(5) 0.037(4) 0.048(5) 0.008(4) 0.023(5) 0.002(4)
C5 0.042(4) 0.035(4) 0.028(3) 0.005(3) 0.017(3) 0.003(3)
C6 0.037(4) 0.029(3) 0.032(4) 0.007(3) 0.017(3) 0.005(3)
C7 0.052(7) 0.034(5) 0.029(5) -0.000000 0.018(5) 0.000000
C8 0.040(6) 0.040(6) 0.034(6) -0.000000 0.023(5) 0.000000

loop_
_atom_type_symbol
_atom_type_scat_dispersion_real
_atom_type_scat_dispersion_imag
_atom_type_scat_Cromer_Mann_a1
_atom_type_scat_Cromer_Mann_a2
_atom_type_scat_Cromer_Mann_a3
_atom_type_scat_Cromer_Mann_a4
_atom_type_scat_Cromer_Mann_b1
_atom_type_scat_Cromer_Mann_b2
_atom_type_scat_Cromer_Mann_b3
_atom_type_scat_Cromer_Mann_b4
_atom_type_scat_Cromer_Mann_c
_atom_type_scat_source
_atom_type_scat_dispersion_source
H 0.00000 0.00000 0.49300 0.32291 0.14019 0.04081 10.51090 26.12570 3.14236 57.79970 0.0030380000826 'International Tables Volume C Table 6.1.1.4 (pp. 500-502)' 'Henke, Gullikson and Davis, At. Data and Nucl. Data Tables, 1993, 54, 2'
C 0.00347 0.00161 2.31000 1.02000 1.58860 0.86500 20.84390 10.20750 0.56870 51.65120 0.215599998832 'International Tables Volume C Table 6.1.1.4 (pp. 500-502)' 'Henke, Gullikson and Davis, At. Data and Nucl. Data Tables, 1993, 54, 2'
Au -1.84508 8.87037 16.88190 18.59130 25.55820 5.86000 0.46110 8.62160 1.48260 36.39560 12.0657997131 'International Tables Volume C Table 6.1.1.4 (pp. 500-502)' 'Henke, Gullikson and Davis, At. Data and Nucl. Data Tables, 1993, 54, 2'
Fe 0.35822 0.84933 11.76950 7.35730 3.52220 2.30450 4.76110 0.30720 15.35350 76.88050 1.03690004349 'International Tables Volume C Table 6.1.1.4 (pp. 500-502)' 'Henke, Gullikson and Davis, At. Data and Nucl. Data Tables, 1993, 54, 2'
N 0.00653 0.00323 12.21260 3.13220 2.01250 1.16630 0.00570 9.89330 28.99750 0.58260 -11.5290002823 'International Tables Volume C Table 6.1.1.4 (pp. 500-502)' 'Henke, Gullikson and Davis, At. Data and Nucl. Data Tables, 1993, 54, 2'

loop_
_geom_angle_atom_site_label_1
_geom_angle_atom_site_label_2
_geom_angle_atom_site_label_3
_geom_angle
_geom_angle_site_symmetry_1
_geom_angle_site_symmetry_3
C8 Au1 C7 175.6(5) . .
N1 Fe1 N1 110.3(4) 4_565 .
N2 Fe1 N1 78.6(3) 4_565 4_565
N2 Fe1 N1 171.1(2) . 4_565
N2 Fe1 N1 78.6(3) . .
N2 Fe1 N1 171.1(2) 4_565 .
N2 Fe1 N2 92.5(4) 4_565 .
N4 Fe1 N1 89.6(2) . 4_565
N4 Fe1 N1 89.6(2) . .
N4 Fe1 N2 90.1(3) . .
N4 Fe1 N2 90.1(3) . 4_565
N5 Fe1 N1 90.7(2) 1_554 .
N5 Fe1 N1 90.7(2) 1_554 4_565
N5 Fe1 N2 89.6(3) 1_554 .
N5 Fe1 N2 89.6(3) 1_554 4_565
N5 Fe1 N4 179.5(4) 1_554 .
C1 N1 Fe1 130.0(6) . .
C5 N1 Fe1 114.2(5) . .
C5 N1 C1 115.8(7) . .
N2 N2 Fe1 133.74(19) 2_758 .
C6 N2 Fe1 120.6(5) . .
C6 N3 C6 101.1(9) 2_758 .
C7 N4 Fe1 173.9(11) . .
C8 N5 Fe1 175.2(10) . 1_556
H1 C1 N1 117.9(5) . .
C2 C1 N1 124.1(9) . .
C2 C1 H1 117.9(6) . .
H2 C2 C1 120.3(6) . .
C3 C2 C1 119.4(8) . .
C3 C2 H2 120.3(5) . .
H3 C3 C2 120.6(5) . .
C4 C3 C2 118.7(9) . .
C4 C3 H3 120.6(6) . .
H4 C4 C3 120.7(6) . .
C5 C4 C3 118.6(9) . .
C5 C4 H4 120.7(5) . .
C4 C5 N1 123.3(7) . .
C6 C5 N1 113.0(6) . .
C6 C5 C4 123.6(7) . .
N3 C6 N2 113.8(7) . .
C5 C6 N2 113.5(7) . .
C5 C6 N3 132.6(7) . .
N4 C7 Au1 177.6(12) . .
N5 C8 Au1 175.4(11) . .

loop_
_geom_bond_atom_site_label_1
_geom_bond_atom_site_label_2
_geom_bond_distance
_geom_bond_site_symmetry_2
Au1 C7 1.971(13) .
Au1 C8 1.980(12) .
Fe1 N1 2.089(7) 4_565
Fe1 N1 2.089(7) .
Fe1 N2 1.914(6) 4_565
Fe1 N2 1.914(6) .
Fe1 N4 1.955(11) .
Fe1 N5 1.935(11) 1_554
N1 C1 1.348(11) .
N1 C5 1.362(10) .
N2 N2 1.346(13) 2_758
N2 C6 1.349(10) .
N3 C6 1.343(10) 2_758
N3 C6 1.343(10) .
N4 C7 1.157(18) .
N5 C8 1.166(17) .
C1 H1 0.9300 .
C1 C2 1.386(13) .
C2 H2 0.9300 .
C2 C3 1.370(15) .
C3 H3 0.9300 .
C3 C4 1.390(13) .
C4 H4 0.9300 .
C4 C5 1.401(12) .
C5 C6 1.468(12) .
